data_7037161
loop_
_publ_author_name
'Esfandiarfard, Keyhan'
'Arkhypchuk, Anna I.'
'Orthaber, Andreas'
'Ott, Sascha'

_publ_section_title
;
 Synthesis of the first metal-free phosphanylphosphonate and its use in
 the &quot;phospha-Wittig-Horner&quot; reaction.
;
_journal_issue 5
_journal_name_full 'Dalton transactions (Cambridge, England : 2003)'
_journal_page_first 2201
_journal_page_last 2207
_journal_paper_doi 10.1039/c5dt03686k
_journal_volume 45
_journal_year 2016
_chemical_formula_moiety 'C30 H39 P'
_chemical_formula_sum 'C30 H39 P'
_chemical_formula_weight 430.58
_space_group_crystal_system triclinic
_space_group_IT_number 2
_space_group_name_Hall '-P 1'
_space_group_name_H-M_alt 'P -1'
_symmetry_space_group_name_Hall '-P 1'
_symmetry_space_group_name_H-M 'P -1'
_atom_sites_solution_hydrogens geom
_audit_creation_method SHELXL-2014/7
_audit_update_record
;
2015-09-11 deposited with the CCDC.
2015-10-27 downloaded from the CCDC.
;
_cell_angle_alpha 94.404(3)
_cell_angle_beta 98.422(4)
_cell_angle_gamma 94.918(4)
_cell_formula_units_Z 4
_cell_length_a 10.3513(12)
_cell_length_b 10.3810(13)
_cell_length_c 24.524(3)
_cell_measurement_reflns_used 4389
_cell_measurement_temperature 100(2)
_cell_volume 2586.6(5)
_computing_cell_refinement 'SAINT V7.68A(Bruker AXS, 2012)'
_computing_data_collection 'APEX2  (Bruker AXS, 2012)'
_computing_data_reduction 'SAINT V7.68A(Bruker AXS, 2012)'
_computing_molecular_graphics ' ORTEP for Windows (Farugia, 1997)'
_computing_structure_refinement 'SHELXL-2014/7 (Sheldrick, 2014)'
_diffrn_ambient_temperature 100(2)
_diffrn_measured_fraction_theta_full 0.983
_diffrn_measured_fraction_theta_max 0.975
_diffrn_measurement_device_type ' Bruker D8 with APEX-II CCD'
_diffrn_measurement_method '\w -scans'
_diffrn_radiation_monochromator graphite'
_diffrn_radiation_source 'fine-focus sealed tube'
_diffrn_radiation_type MoK\a
_diffrn_radiation_wavelength 0.71073
_diffrn_reflns_av_R_equivalents 0.1187
_diffrn_reflns_av_unetI/netI 0.2347
_diffrn_reflns_laue_measured_fraction_full 0.983
_diffrn_reflns_laue_measured_fraction_max 0.975
_diffrn_reflns_limit_h_max 12
_diffrn_reflns_limit_h_min -12
_diffrn_reflns_limit_k_max 12
_diffrn_reflns_limit_k_min -12
_diffrn_reflns_limit_l_max 30
_diffrn_reflns_limit_l_min -30
_diffrn_reflns_number 21308
_diffrn_reflns_point_group_measured_fraction_full 0.983
_diffrn_reflns_point_group_measured_fraction_max 0.975
_diffrn_reflns_theta_full 25.242
_diffrn_reflns_theta_max 26.451
_diffrn_reflns_theta_min 2.408
_exptl_absorpt_coefficient_mu 0.121
_exptl_absorpt_correction_T_max 0.7454
_exptl_absorpt_correction_T_min 0.6037
_exptl_absorpt_correction_type multi-scan
_exptl_absorpt_process_details 'SADABS Sheldrick, 1996)'
_exptl_crystal_colour colorless
_exptl_crystal_density_diffrn 1.106
_exptl_crystal_description needle
_exptl_crystal_F_000 936
_exptl_crystal_size_max 0.30
_exptl_crystal_size_mid 0.12
_exptl_crystal_size_min 0.12
_refine_diff_density_max 0.383
_refine_diff_density_min -0.322
_refine_diff_density_rms 0.068
_refine_ls_extinction_method none
_refine_ls_goodness_of_fit_ref 0.956
_refine_ls_hydrogen_treatment constr
_refine_ls_matrix_type full
_refine_ls_number_parameters 559
_refine_ls_number_reflns 10361
_refine_ls_number_restraints 0
_refine_ls_restrained_S_all 0.956
_refine_ls_R_factor_all 0.2216
_refine_ls_R_factor_gt 0.0828
_refine_ls_shift/su_max 0.001
_refine_ls_shift/su_mean 0.000
_refine_ls_structure_factor_coef Fsqd
_refine_ls_weighting_details 'w=1/[\s^2^(Fo^2^)+(0.0936P)^2^] where P=(Fo^2^+2Fc^2^)/3'
_refine_ls_weighting_scheme calc
_refine_ls_wR_factor_gt 0.1658
_refine_ls_wR_factor_ref 0.2228
_reflns_Friedel_coverage 0.000
_reflns_number_gt 4389
_reflns_number_total 10361
_reflns_threshold_expression 'I > 2\s(I)'
_cod_data_source_file c5dt03686k2.cif
_cod_data_source_block shelx
_cod_depositor_comments 'Adding full bibliography for 7037161--7037162.cif.'
_cod_original_cell_volume 2586.6(6)
_cod_database_code 7037161
_shelx_shelxl_version_number 2014/7
_shelx_space_group_comment
;
The symmetry employed for this shelxl refinement is uniquely defined
by the following loop, which should always be used as a source of
symmetry information in preference to the above space-group names.
They are only intended as comments.
;
_exptl_absorpt_special_details
;
X-ray crystallographic data for I were collected from a single crystal
sample, which was mounted on a loop fiber. Data were collected using
a Bruker smart diffractometer equiped with an APEX II CCD Detector,
a graphite monochromator. The crystal-to-detector distance was 
5.0 cm, and the data collection was carried out in 512 x 512 pixel mode.
;

loop_
_space_group_symop_operation_xyz
'x, y, z'
'-x, -y, -z'

loop_
_atom_site_label
_atom_site_type_symbol
_atom_site_fract_x
_atom_site_fract_y
_atom_site_fract_z
_atom_site_U_iso_or_equiv
_atom_site_adp_type
_atom_site_occupancy
_atom_site_site_symmetry_order
_atom_site_calc_flag
_atom_site_refinement_flags_posn
_atom_site_refinement_flags_adp
_atom_site_refinement_flags_occupancy
P001 P 0.01433(13) 0.63540(11) 0.86652(5) 0.0261(3) Uani 1 1 d . . .
P002 P 0.72888(13) 0.40934(12) 0.72447(5) 0.0295(4) Uani 1 1 d . . .
C65 C 0.4282(5) 0.5366(4) 0.61971(17) 0.0204(11) Uani 1 1 d . . .
H65 H 0.4165 0.6081 0.5981 0.025 Uiso 1 1 calc R U .
C6 C 0.1161(5) 0.1352(4) 0.85726(17) 0.0241(11) Uani 1 1 d . . .
C15 C 0.3989(5) 0.6887(4) 0.84513(17) 0.0247(11) Uani 1 1 d . . .
H15 H 0.4482 0.6794 0.8155 0.030 Uiso 1 1 calc R U .
C66 C 0.3259(5) 0.4373(4) 0.61387(16) 0.0205(11) Uani 1 1 d . . .
C13 C 0.1903(4) 0.6899(4) 0.87748(17) 0.0177(10) Uani 1 1 d . . .
C16 C 0.4673(4) 0.7096(4) 0.89883(17) 0.0225(11) Uani 1 1 d . . .
C2 C 0.0836(5) 0.3680(4) 0.86897(17) 0.0231(11) Uani 1 1 d . . .
C18 C 0.2576(4) 0.7276(4) 0.93201(17) 0.0197(11) Uani 1 1 d . . .
C63 C 0.5641(4) 0.4266(4) 0.68606(16) 0.0210(11) Uani 1 1 d . . .
C64 C 0.5460(5) 0.5373(4) 0.65525(17) 0.0200(11) Uani 1 1 d . . .
C67 C 0.3425(5) 0.3389(4) 0.64808(16) 0.0205(11) Uani 1 1 d . . .
H67 H 0.2719 0.2732 0.6465 0.025 Uiso 1 1 calc R U .
C17 C 0.3936(4) 0.7340(4) 0.94062(17) 0.0207(11) Uani 1 1 d . . .
H17 H 0.4387 0.7563 0.9772 0.025 Uiso 1 1 calc R U .
C14 C 0.2628(4) 0.6805(4) 0.83226(17) 0.0202(11) Uani 1 1 d . . .
C10 C -0.1022(5) 0.2014(4) 0.83056(17) 0.0239(11) Uani 1 1 d . . .
H10 H -0.1609 0.2668 0.8267 0.029 Uiso 1 1 calc R U .
C68 C 0.4568(5) 0.3301(4) 0.68486(17) 0.0206(11) Uani 1 1 d . . .
C11 C 0.0335(5) 0.2377(4) 0.85274(17) 0.0241(11) Uani 1 1 d . . .
C77 C 0.4576(5) 0.2169(4) 0.72318(17) 0.0275(12) Uani 1 1 d . . .
C73 C 0.2039(5) 0.4415(4) 0.57138(17) 0.0238(11) Uani 1 1 d . . .
C28 C 0.1875(4) 0.7581(4) 0.98330(17) 0.0232(11) Uani 1 1 d . . .
C3 C 0.2173(5) 0.3925(4) 0.88917(18) 0.0287(12) Uani 1 1 d . . .
H3 H 0.2536 0.4791 0.9009 0.034 Uiso 1 1 calc R U .
C5 C 0.2559(5) 0.1651(4) 0.87768(17) 0.0262(12) Uani 1 1 d . . .
C19 C 0.2062(5) 0.6549(4) 0.76973(17) 0.0252(11) Uani 1 1 d . . .
C69 C 0.6478(4) 0.6571(4) 0.65978(16) 0.0230(11) Uani 1 1 d . . .
C4 C 0.2997(5) 0.2908(4) 0.89244(17) 0.0254(11) Uani 1 1 d . . .
H4 H 0.3905 0.3120 0.9057 0.030 Uiso 1 1 calc R U .
C52 C 0.7709(5) 0.2372(4) 0.63022(18) 0.0301(12) Uani 1 1 d . . .
C30 C 0.0853(5) 0.8549(4) 0.9714(2) 0.0362(13) Uani 1 1 d . . .
H30A H 0.1273 0.9338 0.9593 0.054 Uiso 1 1 calc R U .
H30B H 0.0151 0.8158 0.9421 0.054 Uiso 1 1 calc R U .
H30C H 0.0482 0.8769 1.0050 0.054 Uiso 1 1 calc R U .
C24 C 0.6159(4) 0.7074(4) 0.90874(18) 0.0277(12) Uani 1 1 d . . .
C8 C -0.0665(6) -0.0245(4) 0.8202(2) 0.0371(14) Uani 1 1 d . . .
H8 H -0.1009 -0.1121 0.8095 0.045 Uiso 1 1 calc R U .
C1 C -0.0003(5) 0.4744(4) 0.86529(17) 0.0308(12) Uani 1 1 d . . .
H1 H -0.0901 0.4417 0.8609 0.037 Uiso 1 1 calc R U .
C79 C 0.5135(5) 0.2649(4) 0.78381(17) 0.0319(12) Uani 1 1 d . . .
H79A H 0.6033 0.3055 0.7858 0.048 Uiso 1 1 calc R U .
H79B H 0.4587 0.3286 0.7977 0.048 Uiso 1 1 calc R U .
H79C H 0.5140 0.1912 0.8065 0.048 Uiso 1 1 calc R U .
C51 C 0.8022(5) 0.3105(5) 0.68446(19) 0.0350(13) Uani 1 1 d . . .
H51 H 0.8880 0.2986 0.7018 0.042 Uiso 1 1 calc R U .
C72 C 0.7725(5) 0.6257(5) 0.63629(19) 0.0379(13) Uani 1 1 d . . .
H72A H 0.8113 0.5555 0.6555 0.057 Uiso 1 1 calc R U .
H72B H 0.7498 0.5984 0.5966 0.057 Uiso 1 1 calc R U .
H72C H 0.8357 0.7032 0.6418 0.057 Uiso 1 1 calc R U .
C53 C 0.6798(5) 0.2722(5) 0.58895(19) 0.0374(13) Uani 1 1 d . . .
H53 H 0.6338 0.3453 0.5964 0.045 Uiso 1 1 calc R U .
C80 C 0.5341(5) 0.1060(4) 0.70230(19) 0.0378(13) Uani 1 1 d . . .
H80A H 0.6246 0.1402 0.7007 0.057 Uiso 1 1 calc R U .
H80B H 0.5345 0.0376 0.7277 0.057 Uiso 1 1 calc R U .
H80C H 0.4916 0.0700 0.6653 0.057 Uiso 1 1 calc R U .
C7 C 0.0658(5) 0.0064(4) 0.84147(18) 0.0298(12) Uani 1 1 d . . .
H7 H 0.1224 -0.0608 0.8453 0.036 Uiso 1 1 calc R U .
C31 C 0.2861(5) 0.8220(5) 1.03330(18) 0.0344(13) Uani 1 1 d . . .
H31A H 0.3542 0.7640 1.0429 0.052 Uiso 1 1 calc R U .
H31B H 0.3267 0.9044 1.0238 0.052 Uiso 1 1 calc R U .
H31C H 0.2401 0.8381 1.0650 0.052 Uiso 1 1 calc R U .
C70 C 0.6857(5) 0.7163(5) 0.72059(18) 0.0354(13) Uani 1 1 d . . .
H70A H 0.7213 0.6506 0.7435 0.053 Uiso 1 1 calc R U .
H70B H 0.7520 0.7905 0.7225 0.053 Uiso 1 1 calc R U .
H70C H 0.6077 0.7454 0.7342 0.053 Uiso 1 1 calc R U .
C56 C 0.8115(5) 0.0595(5) 0.5627(2) 0.0354(13) Uani 1 1 d . . .
C29 C 0.1232(5) 0.6336(5) 1.00224(19) 0.0372(13) Uani 1 1 d . . .
H29A H 0.1894 0.5725 1.0098 0.056 Uiso 1 1 calc R U .
H29B H 0.0862 0.6550 1.0360 0.056 Uiso 1 1 calc R U .
H29C H 0.0531 0.5939 0.9730 0.056 Uiso 1 1 calc R U .
C9 C -0.1476(5) 0.0765(4) 0.81508(18) 0.0346(13) Uani 1 1 d . . .
H9 H -0.2377 0.0563 0.8002 0.042 Uiso 1 1 calc R U .
C12 C 0.3439(5) 0.0587(5) 0.88382(19) 0.0360(13) Uani 1 1 d . . .
H12A H 0.2932 -0.0249 0.8708 0.054 Uiso 0.5 1 calc R U P
H12B H 0.4147 0.0732 0.8618 0.054 Uiso 0.5 1 calc R U P
H12C H 0.3814 0.0581 0.9229 0.054 Uiso 0.5 1 calc R U P
H12D H 0.4330 0.0958 0.8995 0.054 Uiso 0.5 1 calc R U P
H12E H 0.3115 -0.0022 0.9085 0.054 Uiso 0.5 1 calc R U P
H12F H 0.3448 0.0128 0.8475 0.054 Uiso 0.5 1 calc R U P
C55 C 0.7162(5) 0.1002(5) 0.5221(2) 0.0385(14) Uani 1 1 d . . .
C61 C 0.8390(5) 0.1253(5) 0.6172(2) 0.0311(12) Uani 1 1 d . . .
C26 C 0.6794(5) 0.8201(5) 0.88063(19) 0.0383(13) Uani 1 1 d . . .
H26A H 0.6436 0.8119 0.8411 0.058 Uiso 1 1 calc R U .
H26B H 0.6602 0.9032 0.8978 0.058 Uiso 1 1 calc R U .
H26C H 0.7746 0.8163 0.8852 0.058 Uiso 1 1 calc R U .
C75 C 0.1469(5) 0.5726(5) 0.5769(2) 0.0437(14) Uani 1 1 d . . .
H75A H 0.0687 0.5721 0.5490 0.066 Uiso 1 1 calc R U .
H75B H 0.1231 0.5874 0.6139 0.066 Uiso 1 1 calc R U .
H75C H 0.2126 0.6421 0.5713 0.066 Uiso 1 1 calc R U .
C60 C 0.9315(5) 0.0767(5) 0.6574(2) 0.0418(14) Uani 1 1 d . . .
H60 H 0.9483 0.1175 0.6941 0.050 Uiso 1 1 calc R U .
C76 C 0.0947(5) 0.3361(5) 0.57793(19) 0.0409(14) Uani 1 1 d . . .
H76A H 0.0178 0.3417 0.5500 0.061 Uiso 1 1 calc R U .
H76B H 0.1263 0.2503 0.5730 0.061 Uiso 1 1 calc R U .
H76C H 0.0703 0.3492 0.6150 0.061 Uiso 1 1 calc R U .
C78 C 0.3176(5) 0.1554(5) 0.72444(19) 0.0370(13) Uani 1 1 d . . .
H78A H 0.2764 0.1227 0.6868 0.056 Uiso 1 1 calc R U .
H78B H 0.3213 0.0835 0.7481 0.056 Uiso 1 1 calc R U .
H78C H 0.2660 0.2209 0.7392 0.056 Uiso 1 1 calc R U .
C25 C 0.6514(5) 0.5790(5) 0.8830(2) 0.0415(14) Uani 1 1 d . . .
H25A H 0.6145 0.5676 0.8436 0.062 Uiso 1 1 calc R U .
H25B H 0.7471 0.5798 0.8872 0.062 Uiso 1 1 calc R U .
H25C H 0.6154 0.5073 0.9018 0.062 Uiso 1 1 calc R U .
C54 C 0.6515(5) 0.2043(5) 0.53596(19) 0.0387(14) Uani 1 1 d . . .
H54 H 0.5859 0.2315 0.5092 0.046 Uiso 1 1 calc R U .
C59 C 0.9961(5) -0.0276(5) 0.6441(3) 0.0474(15) Uani 1 1 d . . .
H59 H 1.0562 -0.0593 0.6718 0.057 Uiso 1 1 calc R U .
C71 C 0.5934(5) 0.7676(5) 0.6276(2) 0.0399(14) Uani 1 1 d . . .
H71A H 0.5133 0.7916 0.6410 0.060 Uiso 1 1 calc R U .
H71B H 0.6591 0.8431 0.6332 0.060 Uiso 1 1 calc R U .
H71C H 0.5732 0.7383 0.5881 0.060 Uiso 1 1 calc R U .
C22 C 0.1859(7) 0.5099(5) 0.7520(2) 0.0574(18) Uani 1 1 d . . .
H22A H 0.1265 0.4672 0.7741 0.086 Uiso 1 1 calc R U .
H22B H 0.1477 0.4958 0.7127 0.086 Uiso 1 1 calc R U .
H22C H 0.2706 0.4733 0.7575 0.086 Uiso 1 1 calc R U .
C74 C 0.2403(5) 0.4177(5) 0.51339(18) 0.0446(15) Uani 1 1 d . . .
H74A H 0.1624 0.4202 0.4856 0.067 Uiso 1 1 calc R U .
H74B H 0.3082 0.4852 0.5080 0.067 Uiso 1 1 calc R U .
H74C H 0.2736 0.3324 0.5095 0.067 Uiso 1 1 calc R U .
C57 C 0.8845(6) -0.0484(5) 0.5511(2) 0.0465(15) Uani 1 1 d . . .
H57 H 0.8687 -0.0929 0.5151 0.056 Uiso 1 1 calc R U .
C27 C 0.6736(5) 0.7234(6) 0.96955(19) 0.0501(16) Uani 1 1 d . . .
H27A H 0.7690 0.7213 0.9735 0.075 Uiso 1 1 calc R U .
H27B H 0.6536 0.8067 0.9863 0.075 Uiso 1 1 calc R U .
H27C H 0.6357 0.6526 0.9883 0.075 Uiso 1 1 calc R U .
C58 C 0.9754(6) -0.0886(5) 0.5903(3) 0.0534(17) Uani 1 1 d . . .
H58 H 1.0249 -0.1579 0.5811 0.064 Uiso 1 1 calc R U .
C62 C 0.6830(6) 0.0285(6) 0.4647(2) 0.0562(17) Uani 1 1 d . . .
H62A H 0.7385 -0.0429 0.4619 0.084 Uiso 0.5 1 calc R U P
H62B H 0.5905 -0.0064 0.4582 0.084 Uiso 0.5 1 calc R U P
H62C H 0.6987 0.0885 0.4369 0.084 Uiso 0.5 1 calc R U P
H62D H 0.6133 0.0691 0.4427 0.084 Uiso 0.5 1 calc R U P
H62E H 0.7613 0.0325 0.4464 0.084 Uiso 0.5 1 calc R U P
H62F H 0.6531 -0.0624 0.4678 0.084 Uiso 0.5 1 calc R U P
C20 C 0.0766(6) 0.7117(6) 0.7528(2) 0.0547(17) Uani 1 1 d . . .
H20A H 0.0871 0.8053 0.7639 0.082 Uiso 1 1 calc R U .
H20B H 0.0509 0.6968 0.7126 0.082 Uiso 1 1 calc R U .
H20C H 0.0085 0.6697 0.7712 0.082 Uiso 1 1 calc R U .
C23 C 0.2990(6) 0.7175(7) 0.7343(2) 0.069(2) Uani 1 1 d . . .
H23A H 0.3138 0.8112 0.7449 0.104 Uiso 1 1 calc R U .
H23B H 0.3829 0.6795 0.7400 0.104 Uiso 1 1 calc R U .
H23C H 0.2601 0.7021 0.6952 0.104 Uiso 1 1 calc R U .

loop_
_atom_site_aniso_label
_atom_site_aniso_U_11
_atom_site_aniso_U_22
_atom_site_aniso_U_33
_atom_site_aniso_U_23
_atom_site_aniso_U_13
_atom_site_aniso_U_12
P001 0.0235(8) 0.0212(7) 0.0330(7) -0.0038(5) 0.0060(6) 0.0011(6)
P002 0.0252(9) 0.0383(8) 0.0247(7) 0.0045(6) -0.0001(6) 0.0067(6)
C65 0.024(3) 0.021(3) 0.016(2) 0.0001(18) 0.004(2) 0.009(2)
C6 0.028(3) 0.026(3) 0.019(2) 0.0014(19) 0.004(2) 0.006(2)
C15 0.026(3) 0.028(3) 0.022(3) 0.0001(19) 0.011(2) 0.009(2)
C66 0.027(3) 0.021(3) 0.014(2) -0.0001(18) 0.003(2) 0.008(2)
C13 0.019(3) 0.013(2) 0.022(2) -0.0005(17) 0.004(2) 0.0084(19)
C16 0.024(3) 0.023(3) 0.021(2) -0.0003(18) 0.003(2) 0.006(2)
C2 0.018(3) 0.033(3) 0.021(2) 0.006(2) 0.008(2) 0.013(2)
C18 0.026(3) 0.011(2) 0.026(2) 0.0033(18) 0.013(2) 0.006(2)
C63 0.017(3) 0.031(3) 0.015(2) -0.0003(19) -0.002(2) 0.009(2)
C64 0.020(3) 0.024(3) 0.015(2) -0.0010(18) 0.000(2) 0.004(2)
C67 0.021(3) 0.023(2) 0.015(2) -0.0051(18) -0.002(2) 0.001(2)
C17 0.023(3) 0.021(2) 0.018(2) -0.0001(18) 0.003(2) 0.006(2)
C14 0.022(3) 0.016(2) 0.025(2) 0.0041(18) 0.008(2) 0.007(2)
C10 0.024(3) 0.024(3) 0.023(2) 0.0001(19) 0.001(2) 0.005(2)
C68 0.023(3) 0.024(3) 0.017(2) 0.0006(18) 0.004(2) 0.014(2)
C11 0.039(3) 0.016(2) 0.019(2) 0.0000(18) 0.012(2) -0.001(2)
C77 0.032(3) 0.028(3) 0.024(2) 0.004(2) 0.005(2) 0.004(2)
C73 0.023(3) 0.027(3) 0.020(2) 0.0008(19) -0.001(2) 0.002(2)
C28 0.024(3) 0.023(3) 0.024(2) -0.0024(19) 0.010(2) 0.007(2)
C3 0.038(4) 0.017(2) 0.033(3) 0.002(2) 0.012(3) 0.004(2)
C5 0.033(3) 0.027(3) 0.021(2) 0.003(2) 0.011(2) 0.002(2)
C19 0.026(3) 0.027(3) 0.023(2) 0.0018(19) 0.003(2) 0.006(2)
C69 0.020(3) 0.030(3) 0.017(2) 0.0018(19) -0.001(2) -0.002(2)
C4 0.021(3) 0.027(3) 0.030(3) 0.005(2) 0.008(2) 0.008(2)
C52 0.031(3) 0.033(3) 0.027(3) 0.007(2) 0.004(3) 0.003(2)
C30 0.039(3) 0.034(3) 0.040(3) -0.007(2) 0.020(3) 0.010(2)
C24 0.014(3) 0.041(3) 0.027(3) -0.003(2) 0.002(2) 0.006(2)
C8 0.052(4) 0.018(3) 0.042(3) -0.003(2) 0.009(3) 0.006(3)
C1 0.036(3) 0.026(3) 0.029(3) -0.001(2) 0.003(3) 0.001(2)
C79 0.036(3) 0.037(3) 0.025(3) 0.008(2) 0.007(3) 0.006(2)
C51 0.027(3) 0.045(3) 0.033(3) 0.008(2) 0.001(3) 0.003(2)
C72 0.032(3) 0.048(3) 0.033(3) 0.006(2) 0.008(3) -0.008(3)
C53 0.036(4) 0.048(3) 0.030(3) -0.001(2) 0.007(3) 0.014(3)
C80 0.051(4) 0.028(3) 0.035(3) 0.006(2) 0.002(3) 0.012(3)
C7 0.028(3) 0.023(3) 0.036(3) 0.000(2) 0.002(3) -0.003(2)
C31 0.034(3) 0.040(3) 0.030(3) -0.006(2) 0.014(3) 0.002(2)
C70 0.029(3) 0.041(3) 0.033(3) -0.004(2) 0.006(3) -0.010(2)
C56 0.037(4) 0.032(3) 0.042(3) 0.009(2) 0.019(3) 0.002(3)
C29 0.044(4) 0.039(3) 0.030(3) -0.003(2) 0.015(3) -0.001(3)
C9 0.045(4) 0.025(3) 0.033(3) 0.000(2) 0.006(3) 0.000(3)
C12 0.041(4) 0.035(3) 0.036(3) 0.010(2) 0.006(3) 0.018(3)
C55 0.048(4) 0.038(3) 0.032(3) 0.002(2) 0.013(3) 0.005(3)
C61 0.020(3) 0.035(3) 0.041(3) 0.013(2) 0.009(3) 0.003(2)
C26 0.033(3) 0.042(3) 0.038(3) -0.001(2) 0.004(3) -0.001(3)
C75 0.034(4) 0.047(4) 0.046(3) 0.007(3) -0.009(3) 0.010(3)
C60 0.042(4) 0.032(3) 0.053(3) 0.010(3) 0.014(3) -0.006(3)
C76 0.037(4) 0.050(3) 0.033(3) 0.006(2) 0.000(3) -0.006(3)
C78 0.047(4) 0.026(3) 0.038(3) 0.013(2) 0.004(3) -0.005(2)
C25 0.025(3) 0.043(3) 0.058(4) 0.005(3) 0.005(3) 0.014(3)
C54 0.042(4) 0.052(3) 0.025(3) 0.002(2) 0.006(3) 0.015(3)
C59 0.033(4) 0.034(3) 0.081(4) 0.022(3) 0.013(3) 0.012(3)
C71 0.035(4) 0.033(3) 0.048(3) 0.005(2) -0.001(3) -0.004(3)
C22 0.109(6) 0.033(3) 0.027(3) -0.011(2) -0.006(3) 0.027(3)
C74 0.038(4) 0.069(4) 0.023(3) -0.002(2) 0.002(3) -0.005(3)
C57 0.051(4) 0.030(3) 0.064(4) 0.005(3) 0.026(4) 0.008(3)
C27 0.028(4) 0.090(5) 0.033(3) 0.001(3) 0.002(3) 0.019(3)
C58 0.050(5) 0.033(3) 0.085(5) 0.008(3) 0.030(4) 0.013(3)
C62 0.061(5) 0.058(4) 0.047(3) -0.008(3) 0.011(3) 0.000(3)
C20 0.051(4) 0.087(5) 0.027(3) -0.006(3) -0.001(3) 0.038(4)
C23 0.061(5) 0.115(6) 0.023(3) 0.022(3) -0.008(3) -0.026(4)

loop_
_atom_type_symbol
_atom_type_description
_atom_type_scat_dispersion_real
_atom_type_scat_dispersion_imag
_atom_type_scat_source
C C 0.0033 0.0016 'International Tables Vol C Tables 4.2.6.8 and 6.1.1.4'
H H 0.0000 0.0000 'International Tables Vol C Tables 4.2.6.8 and 6.1.1.4'
P P 0.1023 0.0942 'International Tables Vol C Tables 4.2.6.8 and 6.1.1.4'

loop_
_geom_angle_atom_site_label_1
_geom_angle_atom_site_label_2
_geom_angle_atom_site_label_3
_geom_angle
C1 P001 C13 107.4(2)
C51 P002 C63 107.2(2)
C64 C65 C66 124.0(4)
C64 C65 H65 118.0
C66 C65 H65 118.0
C7 C6 C11 120.9(4)
C7 C6 C5 119.5(4)
C11 C6 C5 119.6(4)
C14 C15 C16 123.9(4)
C14 C15 H15 118.0
C16 C15 H15 118.0
C67 C66 C65 116.6(4)
C67 C66 C73 123.3(4)
C65 C66 C73 120.0(4)
C18 C13 C14 119.7(4)
C18 C13 P001 120.0(3)
C14 C13 P001 119.9(3)
C17 C16 C15 116.6(4)
C17 C16 C24 123.7(4)
C15 C16 C24 119.7(4)
C3 C2 C11 117.5(4)
C3 C2 C1 120.6(4)
C11 C2 C1 121.9(4)
C17 C18 C13 118.0(4)
C17 C18 C28 117.9(4)
C13 C18 C28 124.1(4)
C68 C63 C64 119.5(4)
C68 C63 P002 121.5(3)
C64 C63 P002 119.0(3)
C65 C64 C63 117.4(4)
C65 C64 C69 118.4(4)
C63 C64 C69 124.2(4)
C66 C67 C68 123.8(4)
C66 C67 H67 118.1
C68 C67 H67 118.1
C16 C17 C18 123.6(4)
C16 C17 H17 118.2
C18 C17 H17 118.2
C15 C14 C13 117.2(4)
C15 C14 C19 115.6(4)
C13 C14 C19 127.1(4)
C9 C10 C11 121.2(4)
C9 C10 H10 119.4
C11 C10 H10 119.4
C67 C68 C63 118.1(4)
C67 C68 C77 117.6(4)
C63 C68 C77 124.3(4)
C2 C11 C6 121.2(4)
C2 C11 C10 122.3(4)
C6 C11 C10 116.5(4)
C78 C77 C79 105.5(4)
C78 C77 C80 106.1(4)
C79 C77 C80 110.4(4)
C78 C77 C68 111.3(4)
C79 C77 C68 111.7(4)
C80 C77 C68 111.6(3)
C66 C73 C74 108.7(4)
C66 C73 C75 111.6(4)
C74 C73 C75 109.6(4)
C66 C73 C76 111.7(4)
C74 C73 C76 108.1(4)
C75 C73 C76 107.1(4)
C30 C28 C29 110.2(4)
C30 C28 C31 105.9(4)
C29 C28 C31 106.4(4)
C30 C28 C18 111.5(3)
C29 C28 C18 111.4(3)
C31 C28 C18 111.2(4)
C2 C3 C4 121.1(4)
C2 C3 H3 119.4
C4 C3 H3 119.4
C4 C5 C6 117.2(4)
C4 C5 C12 122.3(5)
C6 C5 C12 120.5(4)
C22 C19 C23 107.8(4)
C22 C19 C20 107.9(4)
C23 C19 C20 104.2(4)
C22 C19 C14 110.8(4)
C23 C19 C14 111.1(4)
C20 C19 C14 114.6(4)
C71 C69 C72 106.1(4)
C71 C69 C64 112.2(4)
C72 C69 C64 112.4(4)
C71 C69 C70 105.2(4)
C72 C69 C70 109.5(4)
C64 C69 C70 111.1(3)
C5 C4 C3 123.3(5)
C5 C4 H4 118.3
C3 C4 H4 118.3
C53 C52 C61 116.9(4)
C53 C52 C51 122.3(4)
C61 C52 C51 120.7(5)
C28 C30 H30A 109.5
C28 C30 H30B 109.5
H30A C30 H30B 109.5
C28 C30 H30C 109.5
H30A C30 H30C 109.5
H30B C30 H30C 109.5
C27 C24 C16 112.9(4)
C27 C24 C25 108.7(4)
C16 C24 C25 109.4(4)
C27 C24 C26 107.8(4)
C16 C24 C26 109.1(4)
C25 C24 C26 108.8(4)
C7 C8 C9 118.4(5)
C7 C8 H8 120.8
C9 C8 H8 120.8
C2 C1 P001 139.0(4)
C2 C1 H1 110.5
P001 C1 H1 110.5
C77 C79 H79A 109.5
C77 C79 H79B 109.5
H79A C79 H79B 109.5
C77 C79 H79C 109.5
H79A C79 H79C 109.5
H79B C79 H79C 109.5
C52 C51 P002 137.7(4)
C52 C51 H51 111.2
P002 C51 H51 111.2
C69 C72 H72A 109.5
C69 C72 H72B 109.5
H72A C72 H72B 109.5
C69 C72 H72C 109.5
H72A C72 H72C 109.5
H72B C72 H72C 109.5
C52 C53 C54 122.7(5)
C52 C53 H53 118.6
C54 C53 H53 118.6
C77 C80 H80A 109.5
C77 C80 H80B 109.5
H80A C80 H80B 109.5
C77 C80 H80C 109.5
H80A C80 H80C 109.5
H80B C80 H80C 109.5
C8 C7 C6 120.7(5)
C8 C7 H7 119.6
C6 C7 H7 119.6
C28 C31 H31A 109.5
C28 C31 H31B 109.5
H31A C31 H31B 109.5
C28 C31 H31C 109.5
H31A C31 H31C 109.5
H31B C31 H31C 109.5
C69 C70 H70A 109.5
C69 C70 H70B 109.5
H70A C70 H70B 109.5
C69 C70 H70C 109.5
H70A C70 H70C 109.5
H70B C70 H70C 109.5
C55 C56 C61 120.7(4)
C55 C56 C57 121.7(5)
C61 C56 C57 117.6(5)
C28 C29 H29A 109.5
C28 C29 H29B 109.5
H29A C29 H29B 109.5
C28 C29 H29C 109.5
H29A C29 H29C 109.5
H29B C29 H29C 109.5
C10 C9 C8 122.2(5)
C10 C9 H9 118.9
C8 C9 H9 118.9
C5 C12 H12A 109.5
C5 C12 H12B 109.5
H12A C12 H12B 109.5
C5 C12 H12C 109.5
H12A C12 H12C 109.5
H12B C12 H12C 109.5
C5 C12 H12D 109.5
H12A C12 H12D 141.1
H12B C12 H12D 56.3
H12C C12 H12D 56.3
C5 C12 H12E 109.5
H12A C12 H12E 56.3
H12B C12 H12E 141.1
H12C C12 H12E 56.3
H12D C12 H12E 109.5
C5 C12 H12F 109.5
H12A C12 H12F 56.3
H12B C12 H12F 56.3
H12C C12 H12F 141.1
H12D C12 H12F 109.5
H12E C12 H12F 109.5
C54 C55 C56 118.4(5)
C54 C55 C62 120.4(5)
C56 C55 C62 121.2(5)
C60 C61 C56 118.6(5)
C60 C61 C52 121.9(5)
C56 C61 C52 119.6(5)
C24 C26 H26A 109.5
C24 C26 H26B 109.5
H26A C26 H26B 109.5
C24 C26 H26C 109.5
H26A C26 H26C 109.5
H26B C26 H26C 109.5
C73 C75 H75A 109.5
C73 C75 H75B 109.5
H75A C75 H75B 109.5
C73 C75 H75C 109.5
H75A C75 H75C 109.5
H75B C75 H75C 109.5
C59 C60 C61 121.0(5)
C59 C60 H60 119.5
C61 C60 H60 119.5
C73 C76 H76A 109.5
C73 C76 H76B 109.5
H76A C76 H76B 109.5
C73 C76 H76C 109.5
H76A C76 H76C 109.5
H76B C76 H76C 109.5
C77 C78 H78A 109.5
C77 C78 H78B 109.5
H78A C78 H78B 109.5
C77 C78 H78C 109.5
H78A C78 H78C 109.5
H78B C78 H78C 109.5
C24 C25 H25A 109.5
C24 C25 H25B 109.5
H25A C25 H25B 109.5
C24 C25 H25C 109.5
H25A C25 H25C 109.5
H25B C25 H25C 109.5
C55 C54 C53 121.7(5)
C55 C54 H54 119.2
C53 C54 H54 119.2
C60 C59 C58 121.0(6)
C60 C59 H59 119.5
C58 C59 H59 119.5
C69 C71 H71A 109.5
C69 C71 H71B 109.5
H71A C71 H71B 109.5
C69 C71 H71C 109.5
H71A C71 H71C 109.5
H71B C71 H71C 109.5
C19 C22 H22A 109.5
C19 C22 H22B 109.5
H22A C22 H22B 109.5
C19 C22 H22C 109.5
H22A C22 H22C 109.5
H22B C22 H22C 109.5
C73 C74 H74A 109.5
C73 C74 H74B 109.5
H74A C74 H74B 109.5
C73 C74 H74C 109.5
H74A C74 H74C 109.5
H74B C74 H74C 109.5
C58 C57 C56 121.8(5)
C58 C57 H57 119.1
C56 C57 H57 119.1
C24 C27 H27A 109.5
C24 C27 H27B 109.5
H27A C27 H27B 109.5
C24 C27 H27C 109.5
H27A C27 H27C 109.5
H27B C27 H27C 109.5
C57 C58 C59 119.9(5)
C57 C58 H58 120.1
C59 C58 H58 120.1
C55 C62 H62A 109.5
C55 C62 H62B 109.5
H62A C62 H62B 109.5
C55 C62 H62C 109.5
H62A C62 H62C 109.5
H62B C62 H62C 109.5
C55 C62 H62D 109.5
H62A C62 H62D 141.1
H62B C62 H62D 56.3
H62C C62 H62D 56.3
C55 C62 H62E 109.5
H62A C62 H62E 56.3
H62B C62 H62E 141.1
H62C C62 H62E 56.3
H62D C62 H62E 109.5
C55 C62 H62F 109.5
H62A C62 H62F 56.3
H62B C62 H62F 56.3
H62C C62 H62F 141.1
H62D C62 H62F 109.5
H62E C62 H62F 109.5
C19 C20 H20A 109.5
C19 C20 H20B 109.5
H20A C20 H20B 109.5
C19 C20 H20C 109.5
H20A C20 H20C 109.5
H20B C20 H20C 109.5
C19 C23 H23A 109.5
C19 C23 H23B 109.5
H23A C23 H23B 109.5
C19 C23 H23C 109.5
H23A C23 H23C 109.5
H23B C23 H23C 109.5

loop_
_geom_bond_atom_site_label_1
_geom_bond_atom_site_label_2
_geom_bond_distance
P001 C1 1.663(5)
P001 C13 1.835(5)
P002 C51 1.670(5)
P002 C63 1.854(5)
C65 C64 1.391(6)
C65 C66 1.397(6)
C65 H65 0.9500
C6 C7 1.397(6)
C6 C11 1.422(6)
C6 C5 1.458(6)
C15 C14 1.392(6)
C15 C16 1.392(6)
C15 H15 0.9500
C66 C67 1.377(6)
C66 C73 1.521(6)
C13 C18 1.424(6)
C13 C14 1.429(5)
C16 C17 1.385(5)
C16 C24 1.524(6)
C2 C3 1.395(6)
C2 C11 1.412(6)
C2 C1 1.463(6)
C18 C17 1.388(6)
C18 C28 1.567(5)
C63 C68 1.426(6)
C63 C64 1.433(6)
C64 C69 1.546(6)
C67 C68 1.393(6)
C67 H67 0.9500
C17 H17 0.9500
C14 C19 1.553(6)
C10 C9 1.347(6)
C10 C11 1.437(6)
C10 H10 0.9500
C68 C77 1.560(6)
C77 C78 1.538(6)
C77 C79 1.542(6)
C77 C80 1.549(6)
C73 C74 1.531(6)
C73 C75 1.533(6)
C73 C76 1.539(6)
C28 C30 1.533(6)
C28 C29 1.538(6)
C28 C31 1.542(6)
C3 C4 1.413(6)
C3 H3 0.9500
C5 C4 1.348(6)
C5 C12 1.493(6)
C19 C22 1.523(6)
C19 C23 1.525(7)
C19 C20 1.527(7)
C69 C71 1.541(6)
C69 C72 1.538(6)
C69 C70 1.550(6)
C4 H4 0.9500
C52 C53 1.372(6)
C52 C61 1.449(6)
C52 C51 1.459(6)
C30 H30A 0.9800
C30 H30B 0.9800
C30 H30C 0.9800
C24 C27 1.514(6)
C24 C25 1.527(6)
C24 C26 1.549(6)
C8 C7 1.392(7)
C8 C9 1.401(6)
C8 H8 0.9500
C1 H1 0.9500
C79 H79A 0.9800
C79 H79B 0.9800
C79 H79C 0.9800
C51 H51 0.9500
C72 H72A 0.9800
C72 H72B 0.9800
C72 H72C 0.9800
C53 C54 1.409(6)
C53 H53 0.9500
C80 H80A 0.9800
C80 H80B 0.9800
C80 H80C 0.9800
C7 H7 0.9500
C31 H31A 0.9800
C31 H31B 0.9800
C31 H31C 0.9800
C70 H70A 0.9800
C70 H70B 0.9800
C70 H70C 0.9800
C56 C55 1.412(7)
C56 C61 1.431(6)
C56 C57 1.437(7)
C29 H29A 0.9800
C29 H29B 0.9800
C29 H29C 0.9800
C9 H9 0.9500
C12 H12A 0.9800
C12 H12B 0.9800
C12 H12C 0.9800
C12 H12D 0.9800
C12 H12E 0.9800
C12 H12F 0.9800
C55 C54 1.365(7)
C55 C62 1.519(6)
C61 C60 1.424(7)
C26 H26A 0.9800
C26 H26B 0.9800
C26 H26C 0.9800
C75 H75A 0.9800
C75 H75B 0.9800
C75 H75C 0.9800
C60 C59 1.364(7)
C60 H60 0.9500
C76 H76A 0.9800
C76 H76B 0.9800
C76 H76C 0.9800
C78 H78A 0.9800
C78 H78B 0.9800
C78 H78C 0.9800
C25 H25A 0.9800
C25 H25B 0.9800
C25 H25C 0.9800
C54 H54 0.9500
C59 C58 1.397(7)
C59 H59 0.9500
C71 H71A 0.9800
C71 H71B 0.9800
C71 H71C 0.9800
C22 H22A 0.9800
C22 H22B 0.9800
C22 H22C 0.9800
C74 H74A 0.9800
C74 H74B 0.9800
C74 H74C 0.9800
C57 C58 1.359(7)
C57 H57 0.9500
C27 H27A 0.9800
C27 H27B 0.9800
C27 H27C 0.9800
C58 H58 0.9500
C62 H62A 0.9800
C62 H62B 0.9800
C62 H62C 0.9800
C62 H62D 0.9800
C62 H62E 0.9800
C62 H62F 0.9800
C20 H20A 0.9800
C20 H20B 0.9800
C20 H20C 0.9800
C23 H23A 0.9800
C23 H23B 0.9800
C23 H23C 0.9800
